data_7015110
loop_
_publ_author_name
'Bernier, Nicolas'
'Costa, Judite'
'Delgado, Rita'
'F\'elix, V\'itor'
'Royal, Guy'
'Tripier, Rapha\"el'

_publ_section_title
;
 trans-Methylpyridine cyclen versus cross-bridged trans-methylpyridine
 cyclen. Synthesis, acid-base and metal complexation studies (metal =
 Co2+, Cu2+, and Zn2+).
;
_journal_issue 17
_journal_name_full 'Dalton transactions (Cambridge, England : 2003)'
_journal_page_first 4514
_journal_page_last 4526
_journal_paper_doi 10.1039/c0dt01191f
_journal_volume 40
_journal_year 2011
_chemical_formula_sum 'C22 H33 Cl2 N7 O8 Zn'
_chemical_formula_weight 659.82
_chemical_name_systematic
;
?
;
_space_group_IT_number 4
_symmetry_cell_setting monoclinic
_symmetry_space_group_name_Hall 'P 2yb'
_symmetry_space_group_name_H-M 'P 1 21 1'
_atom_sites_solution_hydrogens geom
_atom_sites_solution_primary direct
_atom_sites_solution_secondary difmap
_audit_creation_method SHELXL-97
_cell_angle_alpha 90.00
_cell_angle_beta 98.296(4)
_cell_angle_gamma 90.00
_cell_formula_units_Z 2
_cell_length_a 9.3651(5)
_cell_length_b 15.2293(7)
_cell_length_c 9.9392(5)
_cell_measurement_reflns_used 10096
_cell_measurement_temperature 170(2)
_cell_measurement_theta_max 33.0145
_cell_measurement_theta_min 3.4889
_cell_volume 1402.73(12)
_computing_cell_refinement
;
CrysAlis CCD, Oxford Diffraction Ltd.,
Version 1.171.32.5 (release 08-05-2007 CrysAlis171 .NET)
(compiled May 8 2007,13:10:02)
;
_computing_data_collection
;
CrysAlis CCD, Oxford Diffraction Ltd.,
Version 1.171.32.5 (release 08-05-2007 CrysAlis171 .NET)
(compiled May 8 2007,13:10:02)
;
_computing_data_reduction
;
CrysAlis CCD, Oxford Diffraction Ltd.,
Version 1.171.32.5 (release 08-05-2007 CrysAlis171 .NET)
(compiled May 8 2007,13:10:02)
;
_computing_molecular_graphics 'PLATON (Spek, 2010)'
_computing_publication_material 'SHELXL-97 (Sheldrick, 1997)'
_computing_structure_refinement 'SHELXL-97 (Sheldrick, 1997)'
_computing_structure_solution 'SHELXS-97 (Sheldrick, 1990)'
_diffrn_ambient_temperature 170(2)
_diffrn_detector 'CCD plate'
_diffrn_measured_fraction_theta_full 0.996
_diffrn_measured_fraction_theta_max 0.996
_diffrn_measurement_device Kappa-geometry
_diffrn_measurement_device_type 'Oxford Diffraction XCALIBUR2'
_diffrn_measurement_method
;
4 stepped omega-scans over 115 deg,
with kappa -79 deg (chi -58.3 deg), phi 0, 90, 180, 270 deg
step 0.75 deg, exposure time 30 s
detector distance 45 mm
detector angle 30 deg
;
_diffrn_radiation_monochromator graphite
_diffrn_radiation_probe x-ray
_diffrn_radiation_source 'fine-focus sealed tube'
_diffrn_radiation_type MoK\a
_diffrn_radiation_wavelength 0.71073
_diffrn_reflns_av_R_equivalents 0.0177
_diffrn_reflns_av_sigmaI/netI 0.0175
_diffrn_reflns_limit_h_max 9
_diffrn_reflns_limit_h_min -11
_diffrn_reflns_limit_k_max 18
_diffrn_reflns_limit_k_min -18
_diffrn_reflns_limit_l_max 11
_diffrn_reflns_limit_l_min -11
_diffrn_reflns_number 9879
_diffrn_reflns_theta_full 25.00
_diffrn_reflns_theta_max 25.00
_diffrn_reflns_theta_min 3.50
_exptl_absorpt_coefficient_mu 1.124
_exptl_absorpt_correction_T_max 0.7741
_exptl_absorpt_correction_T_min 0.5471
_exptl_absorpt_correction_type analytical
_exptl_absorpt_process_details
;
CrysAlis RED, Oxford Diffraction Ltd.,
Version 1.171.32.5 (release 08-05-2007 CrysAlis171 .NET)
(compiled May 8 2007,13:10:02)
Analytical numeric absorption correction using a multifaceted crystal
model based on expressions derived by R.C. Clark & J.S. Reid.
(Clark, R. C. & Reid, J. S. (1995). Acta Cryst. A51, 887-897)
;
_exptl_crystal_colour colourless
_exptl_crystal_density_diffrn 1.562
_exptl_crystal_density_meas ?
_exptl_crystal_density_method 'not measured'
_exptl_crystal_description 'roof shape'
_exptl_crystal_F_000 684
_exptl_crystal_size_max 0.61
_exptl_crystal_size_mid 0.31
_exptl_crystal_size_min 0.24
_refine_diff_density_max 0.346
_refine_diff_density_min -0.178
_refine_diff_density_rms 0.046
_refine_ls_abs_structure_details 'Flack H D (1983), Acta Cryst. A39, 876-881'
_refine_ls_abs_structure_Flack -0.008(7)
_refine_ls_extinction_method none
_refine_ls_goodness_of_fit_ref 1.083
_refine_ls_hydrogen_treatment constr
_refine_ls_matrix_type full
_refine_ls_number_parameters 407
_refine_ls_number_reflns 4732
_refine_ls_number_restraints 97
_refine_ls_restrained_S_all 1.082
_refine_ls_R_factor_all 0.0230
_refine_ls_R_factor_gt 0.0226
_refine_ls_shift/su_max 0.001
_refine_ls_shift/su_mean 0.000
_refine_ls_structure_factor_coef Fsqd
_refine_ls_weighting_details 'w=1/[\s^2^(Fo^2^)+(0.0339P)^2^+0.4366P] where P=(Fo^2^+2Fc^2^)/3'
_refine_ls_weighting_scheme calc
_refine_ls_wR_factor_gt 0.0580
_refine_ls_wR_factor_ref 0.0583
_reflns_number_gt 4665
_reflns_number_total 4732
_reflns_threshold_expression >2sigma(I)
_cod_data_source_file c0dt01191f.txt
_cod_data_source_block compound_[ZnPy2](ClO4)2
_cod_depositor_comments
;
The following automatic conversions were performed:
'_diffrn_radiation_probe' value 'X-ray' changed to 'x-ray' according to
'/home/saulius/struct/CIF-dictionaries/cif_core.dic' dictionary named
'cif_core.dic' version 2.4.1 from 2010-06-29.

Automatic conversion script
Id: cif_fix_enum 1555 2011-01-17 13:19:09Z saulius 

The following automatic conversions were performed:

'_exptl_crystal_density_meas' value 'not measured' was changed to '?'
- the value is perceived as not measured.

Automatic conversion script
Id: cif_fix_values 3008 2015-01-20 13:52:24Z robertas 

The following automatic conversions were performed:

'_refine_ls_weighting_scheme' value 'calc
w=1/[\s^2^(Fo^2^)+(0.0339P)^2^+0.4366P] where P=(Fo^2^+2Fc^2^)/3' was
changed to 'calc'. New tag '_refine_ls_weighting_details' was
created. The value of the new tag was set to
'w=1/[\s^2^(Fo^2^)+(0.0339P)^2^+0.4366P] where P=(Fo^2^+2Fc^2^)/3'.

Automatic conversion script
Id: cif_fix_values 3143 2015-03-26 13:38:13Z robertas 

The following automatic conversions were performed:

'_refine_ls_hydrogen_treatment' value 'constrained' was replaced with
the value 'constr' as specified in the replacement file
'src/cod-tools/trunk/data/replacement-values/replacement_values.lst'.

Automatic conversion script
Id: cif_fix_values 5376 2017-05-30 11:51:03Z andrius 
;
_cod_original_sg_symbol_Hall P2yb
_cod_database_code 7015110

loop_
_symmetry_equiv_pos_as_xyz
'x, y, z'
'-x, y+1/2, -z'

loop_
_atom_site_label
_atom_site_type_symbol
_atom_site_fract_x
_atom_site_fract_y
_atom_site_fract_z
_atom_site_U_iso_or_equiv
_atom_site_adp_type
_atom_site_occupancy
_atom_site_calc_flag
_atom_site_refinement_flags
_atom_site_disorder_assembly
_atom_site_disorder_group
C1 C 0.8057(2) 0.36324(16) 0.1492(2) 0.0287(6) Uani 1 d . . .
H1A H 0.8662 0.3597 0.0754 0.034 Uiso 1 calc R . .
H1B H 0.8690 0.3540 0.2368 0.034 Uiso 1 calc R . .
C2 C 0.7373(3) 0.45323(17) 0.1484(3) 0.0292(5) Uani 1 d . . .
H2A H 0.8133 0.4988 0.1643 0.035 Uiso 1 calc R . .
H2B H 0.6789 0.4645 0.0589 0.035 Uiso 1 calc R . .
C3 C 0.5596(3) 0.53951(15) 0.2526(3) 0.0299(5) Uani 1 d . . .
H3A H 0.6163 0.5887 0.2222 0.036 Uiso 1 calc R . .
H3B H 0.5385 0.5533 0.3451 0.036 Uiso 1 calc R . .
C4 C 0.4188(3) 0.52958(15) 0.1560(3) 0.0286(5) Uani 1 d . . .
H4A H 0.3573 0.5819 0.1625 0.034 Uiso 1 calc R . .
H4B H 0.4393 0.5251 0.0613 0.034 Uiso 1 calc R . .
C5 C 0.2406(3) 0.41617(16) 0.0752(3) 0.0294(5) Uani 1 d . . .
H5A H 0.1907 0.4658 0.0241 0.035 Uiso 1 calc R . .
H5B H 0.1668 0.3792 0.1096 0.035 Uiso 1 calc R . .
C6 C 0.3192(2) 0.36256(15) -0.0186(2) 0.0266(5) Uani 1 d . . .
H6A H 0.2499 0.3403 -0.0956 0.032 Uiso 1 calc R . .
H6B H 0.3911 0.3997 -0.0556 0.032 Uiso 1 calc R . .
C7 C 0.4851(2) 0.23835(16) -0.0238(2) 0.0263(5) Uani 1 d . . .
H7A H 0.4394 0.2372 -0.1200 0.032 Uiso 1 calc R . .
H7B H 0.4950 0.1770 0.0093 0.032 Uiso 1 calc R . .
C8 C 0.6335(2) 0.28038(16) -0.0138(2) 0.0263(5) Uani 1 d . . .
H8A H 0.6983 0.2421 -0.0580 0.032 Uiso 1 calc R . .
H8B H 0.6257 0.3375 -0.0617 0.032 Uiso 1 calc R . .
C11 C 0.7487(3) 0.21145(16) 0.1951(2) 0.0260(5) Uani 1 d . . .
H11A H 0.8471 0.1998 0.1740 0.031 Uiso 1 calc R . .
H11B H 0.6856 0.1623 0.1585 0.031 Uiso 1 calc R . .
C12 C 0.7524(2) 0.21671(15) 0.3466(2) 0.0240(5) Uani 1 d . . .
C13 C 0.8508(3) 0.16849(17) 0.4358(3) 0.0327(6) Uani 1 d . . .
H13 H 0.9186 0.1312 0.4017 0.039 Uiso 1 calc R . .
C14 C 0.8493(3) 0.1753(2) 0.5735(3) 0.0386(7) Uani 1 d . . .
H14 H 0.9149 0.1424 0.6358 0.046 Uiso 1 calc R . .
C15 C 0.7511(3) 0.2307(2) 0.6192(3) 0.0397(7) Uani 1 d . . .
H15 H 0.7491 0.2372 0.7140 0.048 Uiso 1 calc R . .
C16 C 0.6556(3) 0.27668(18) 0.5271(2) 0.0312(5) Uani 1 d . . .
H16 H 0.5880 0.3148 0.5598 0.037 Uiso 1 calc R . .
C17 C 0.2691(3) 0.46441(17) 0.3101(3) 0.0294(5) Uani 1 d . . .
H17A H 0.1720 0.4891 0.2801 0.035 Uiso 1 calc R . .
H17B H 0.3243 0.5077 0.3712 0.035 Uiso 1 calc R . .
C18 C 0.2545(3) 0.38083(16) 0.3874(3) 0.0275(5) Uani 1 d . . .
C19 C 0.1589(3) 0.37498(19) 0.4816(3) 0.0384(6) Uani 1 d . . .
H19 H 0.0993 0.4236 0.4959 0.046 Uiso 1 calc R . .
C20 C 0.1508(3) 0.2994(2) 0.5535(3) 0.0425(7) Uani 1 d . . .
H20 H 0.0895 0.2956 0.6215 0.051 Uiso 1 calc R . .
C21 C 0.2341(3) 0.22791(19) 0.5254(3) 0.0383(6) Uani 1 d . . .
H21 H 0.2276 0.1735 0.5710 0.046 Uiso 1 calc R . .
C22 C 0.3253(3) 0.23741(16) 0.4313(3) 0.0301(5) Uani 1 d . . .
H22 H 0.3816 0.1884 0.4120 0.036 Uiso 1 calc R . .
N1 N 0.6944(2) 0.29379(12) 0.12998(18) 0.0216(4) Uani 1 d . . .
N2 N 0.6448(2) 0.45731(13) 0.25615(19) 0.0241(4) Uani 1 d D . .
H2 H 0.7045 0.4552 0.3394 0.029 Uiso 1 calc RD . .
N3 N 0.3424(2) 0.45035(12) 0.1911(2) 0.0240(4) Uani 1 d . . .
N4 N 0.3928(2) 0.28800(12) 0.05796(19) 0.0218(4) Uani 1 d D . .
H4 H 0.3225 0.2501 0.0815 0.026 Uiso 1 calc RD . .
N5 N 0.6550(2) 0.26936(13) 0.39163(19) 0.0235(4) Uani 1 d . . .
N6 N 0.3393(2) 0.31313(13) 0.3642(2) 0.0261(4) Uani 1 d . . .
Zn Zn 0.50959(2) 0.340779(18) 0.24117(2) 0.01943(7) Uani 1 d . . .
O1 O -0.0652(2) 0.11909(14) 0.9188(2) 0.0487(5) Uani 1 d . . .
O2 O 0.1514(2) 0.16810(14) 0.8530(2) 0.0455(5) Uani 1 d . . .
O3 O 0.1061(2) 0.19158(16) 1.0762(2) 0.0491(5) Uani 1 d . . .
O4 O -0.0216(2) 0.26893(13) 0.8945(2) 0.0442(5) Uani 1 d . . .
Cl1 Cl 0.04304(5) 0.18629(4) 0.93560(6) 0.02650(13) Uani 1 d . . .
O5A O 0.471(2) 0.5315(9) 0.5779(8) 0.057(3) Uani 0.50 d PD A 1
O6A O 0.5502(11) 0.4311(5) 0.7493(10) 0.067(3) Uani 0.50 d PD A 1
O7A O 0.5556(9) 0.5802(5) 0.7960(7) 0.062(2) Uani 0.50 d PD A 1
O8A O 0.3338(10) 0.5074(11) 0.7536(16) 0.050(3) Uani 0.50 d PD A 1
Cl2A Cl 0.4740(7) 0.5124(4) 0.7178(5) 0.0511(17) Uani 0.50 d PD A 1
O5B O 0.4851(19) 0.5525(9) 0.5966(9) 0.052(3) Uani 0.50 d PD B 2
O6B O 0.5062(12) 0.4164(6) 0.7061(10) 0.062(3) Uani 0.50 d PD B 2
O7B O 0.5349(9) 0.5442(5) 0.8343(6) 0.060(2) Uani 0.50 d PD B 2
O8B O 0.3090(9) 0.5049(11) 0.7229(16) 0.043(3) Uani 0.50 d PD B 2
Cl2B Cl 0.4635(5) 0.5053(3) 0.7148(3) 0.0265(10) Uani 0.50 d PD B 2
C23 C 0.8663(3) 0.4880(2) 0.6417(3) 0.0385(6) Uani 1 d . . .
C24 C 0.8952(4) 0.4823(3) 0.7888(3) 0.0641(10) Uani 1 d . . .
H24A H 0.9850 0.5135 0.8217 0.077 Uiso 1 calc R . .
H24B H 0.9047 0.4205 0.8161 0.077 Uiso 1 calc R . .
H24C H 0.8154 0.5090 0.8280 0.077 Uiso 1 calc R . .
N7 N 0.8466(3) 0.4921(2) 0.5267(3) 0.0527(7) Uani 1 d . . .

loop_
_atom_site_aniso_label
_atom_site_aniso_U_11
_atom_site_aniso_U_22
_atom_site_aniso_U_33
_atom_site_aniso_U_23
_atom_site_aniso_U_13
_atom_site_aniso_U_12
C1 0.0219(11) 0.0366(16) 0.0281(11) 0.0016(9) 0.0057(9) -0.0052(9)
C2 0.0258(12) 0.0280(13) 0.0345(14) 0.0035(11) 0.0070(10) -0.0081(10)
C3 0.0319(13) 0.0209(12) 0.0366(13) -0.0028(10) 0.0046(10) -0.0033(10)
C4 0.0337(13) 0.0158(10) 0.0356(13) 0.0026(9) 0.0028(10) -0.0003(9)
C5 0.0254(12) 0.0248(12) 0.0360(13) 0.0034(10) -0.0022(10) 0.0002(9)
C6 0.0263(11) 0.0282(14) 0.0240(11) 0.0047(9) -0.0005(9) -0.0013(9)
C7 0.0294(12) 0.0274(12) 0.0222(12) -0.0066(9) 0.0045(9) -0.0004(9)
C8 0.0279(12) 0.0319(12) 0.0199(11) -0.0007(9) 0.0068(9) 0.0009(10)
C11 0.0284(12) 0.0216(12) 0.0288(13) 0.0000(10) 0.0066(10) 0.0055(9)
C12 0.0224(11) 0.0227(11) 0.0265(12) 0.0012(9) 0.0024(9) -0.0042(9)
C13 0.0272(12) 0.0286(13) 0.0405(16) 0.0058(11) -0.0015(10) 0.0003(10)
C14 0.0357(14) 0.0444(16) 0.0318(16) 0.0143(12) -0.0081(12) -0.0085(14)
C15 0.0373(15) 0.0587(18) 0.0215(12) 0.0077(12) -0.0006(11) -0.0182(13)
C16 0.0349(13) 0.0392(14) 0.0204(11) 0.0015(10) 0.0071(10) -0.0063(11)
C17 0.0255(12) 0.0277(13) 0.0358(14) -0.0070(11) 0.0073(10) 0.0018(10)
C18 0.0243(12) 0.0265(12) 0.0313(13) -0.0061(10) 0.0030(10) -0.0009(10)
C19 0.0314(14) 0.0439(15) 0.0434(16) -0.0087(12) 0.0174(12) -0.0007(11)
C20 0.0341(14) 0.0563(18) 0.0412(16) -0.0046(13) 0.0200(12) -0.0103(13)
C21 0.0354(14) 0.0389(15) 0.0414(15) 0.0074(12) 0.0086(12) -0.0089(11)
C22 0.0297(12) 0.0231(12) 0.0383(14) 0.0034(10) 0.0077(11) 0.0000(9)
N1 0.0225(9) 0.0235(10) 0.0189(9) -0.0010(7) 0.0038(7) -0.0030(8)
N2 0.0270(10) 0.0209(10) 0.0233(9) -0.0013(8) -0.0001(8) -0.0022(8)
N3 0.0240(10) 0.0178(9) 0.0303(10) -0.0001(8) 0.0041(8) -0.0001(7)
N4 0.0220(9) 0.0206(10) 0.0226(9) -0.0004(7) 0.0024(7) -0.0013(8)
N5 0.0239(9) 0.0243(10) 0.0226(10) 0.0031(8) 0.0046(7) -0.0013(8)
N6 0.0235(10) 0.0272(10) 0.0282(10) 0.0014(8) 0.0060(8) 0.0012(7)
Zn 0.02015(12) 0.01854(11) 0.01965(12) -0.00002(11) 0.00300(8) -0.00037(11)
O1 0.0446(12) 0.0495(13) 0.0513(13) -0.0016(10) 0.0046(10) -0.0270(10)
O2 0.0413(10) 0.0397(12) 0.0605(14) -0.0063(10) 0.0245(10) 0.0044(9)
O3 0.0443(11) 0.0681(15) 0.0323(11) 0.0062(10) -0.0038(8) -0.0205(10)
O4 0.0356(10) 0.0358(11) 0.0597(13) -0.0032(10) 0.0015(9) 0.0113(9)
Cl1 0.0215(3) 0.0285(3) 0.0295(3) -0.0009(2) 0.0040(2) -0.0037(2)
O5A 0.069(5) 0.081(8) 0.019(3) 0.010(4) 0.001(3) -0.028(6)
O6A 0.088(7) 0.048(4) 0.073(6) 0.031(4) 0.045(5) 0.035(4)
O7A 0.056(3) 0.064(5) 0.063(5) -0.032(4) 0.002(4) -0.003(3)
O8A 0.060(5) 0.044(5) 0.048(6) 0.019(4) 0.021(5) 0.007(4)
Cl2A 0.068(3) 0.0315(18) 0.059(3) 0.0063(16) 0.025(2) 0.0107(15)
O5B 0.065(6) 0.050(4) 0.040(5) 0.013(4) 0.006(4) -0.018(4)
O6B 0.080(6) 0.047(4) 0.062(5) -0.004(3) 0.018(4) 0.029(4)
O7B 0.060(4) 0.089(6) 0.029(3) -0.020(3) -0.004(3) 0.011(4)
O8B 0.042(3) 0.036(4) 0.049(7) 0.002(4) 0.008(3) 0.006(3)
Cl2B 0.0426(17) 0.0336(18) 0.0017(13) 0.0000(10) -0.0027(11) 0.0130(12)
C23 0.0316(14) 0.0381(15) 0.0443(17) -0.0050(12) 0.0009(12) 0.0026(12)
C24 0.081(3) 0.064(2) 0.0440(18) -0.0011(16) -0.0013(17) 0.013(2)
N7 0.0431(15) 0.073(2) 0.0402(16) -0.0048(13) -0.0001(12) 0.0066(14)

loop_
_atom_type_symbol
_atom_type_description
_atom_type_scat_dispersion_real
_atom_type_scat_dispersion_imag
_atom_type_scat_source
C C 0.0033 0.0016 'International Tables Vol C Tables 4.2.6.8 and 6.1.1.4'
H H 0.0000 0.0000 'International Tables Vol C Tables 4.2.6.8 and 6.1.1.4'
N N 0.0061 0.0033 'International Tables Vol C Tables 4.2.6.8 and 6.1.1.4'
O O 0.0106 0.0060 'International Tables Vol C Tables 4.2.6.8 and 6.1.1.4'
Cl Cl 0.1484 0.1585 'International Tables Vol C Tables 4.2.6.8 and 6.1.1.4'
Zn Zn 0.2839 1.4301 'International Tables Vol C Tables 4.2.6.8 and 6.1.1.4'

loop_
_geom_angle_atom_site_label_1
_geom_angle_atom_site_label_2
_geom_angle_atom_site_label_3
_geom_angle
_geom_angle_site_symmetry_1
_geom_angle_site_symmetry_3
_geom_angle_publ_flag
N1 C1 C2 110.94(19) . . ?
N1 C1 H1A 109.5 . . ?
C2 C1 H1A 109.5 . . ?
N1 C1 H1B 109.5 . . ?
C2 C1 H1B 109.5 . . ?
H1A C1 H1B 108.0 . . ?
N2 C2 C1 109.16(19) . . ?
N2 C2 H2A 109.8 . . ?
C1 C2 H2A 109.8 . . ?
N2 C2 H2B 109.8 . . ?
C1 C2 H2B 109.8 . . ?
H2A C2 H2B 108.3 . . ?
N2 C3 C4 110.18(19) . . ?
N2 C3 H3A 109.6 . . ?
C4 C3 H3A 109.6 . . ?
N2 C3 H3B 109.6 . . ?
C4 C3 H3B 109.6 . . ?
H3A C3 H3B 108.1 . . ?
N3 C4 C3 109.76(19) . . ?
N3 C4 H4A 109.7 . . ?
C3 C4 H4A 109.7 . . ?
N3 C4 H4B 109.7 . . ?
C3 C4 H4B 109.7 . . ?
H4A C4 H4B 108.2 . . ?
N3 C5 C6 110.73(19) . . ?
N3 C5 H5A 109.5 . . ?
C6 C5 H5A 109.5 . . ?
N3 C5 H5B 109.5 . . ?
C6 C5 H5B 109.5 . . ?
H5A C5 H5B 108.1 . . ?
N4 C6 C5 109.28(18) . . ?
N4 C6 H6A 109.8 . . ?
C5 C6 H6A 109.8 . . ?
N4 C6 H6B 109.8 . . ?
C5 C6 H6B 109.8 . . ?
H6A C6 H6B 108.3 . . ?
N4 C7 C8 110.52(18) . . ?
N4 C7 H7A 109.5 . . ?
C8 C7 H7A 109.5 . . ?
N4 C7 H7B 109.5 . . ?
C8 C7 H7B 109.5 . . ?
H7A C7 H7B 108.1 . . ?
N1 C8 C7 110.14(18) . . ?
N1 C8 H8A 109.6 . . ?
C7 C8 H8A 109.6 . . ?
N1 C8 H8B 109.6 . . ?
C7 C8 H8B 109.6 . . ?
H8A C8 H8B 108.1 . . ?
N1 C11 C12 110.63(19) . . ?
N1 C11 H11A 109.5 . . ?
C12 C11 H11A 109.5 . . ?
N1 C11 H11B 109.5 . . ?
C12 C11 H11B 109.5 . . ?
H11A C11 H11B 108.1 . . ?
N5 C12 C13 121.6(2) . . ?
N5 C12 C11 116.7(2) . . ?
C13 C12 C11 121.8(2) . . ?
C14 C13 C12 119.5(3) . . ?
C14 C13 H13 120.2 . . ?
C12 C13 H13 120.2 . . ?
C15 C14 C13 118.7(2) . . ?
C15 C14 H14 120.6 . . ?
C13 C14 H14 120.6 . . ?
C14 C15 C16 119.7(2) . . ?
C14 C15 H15 120.2 . . ?
C16 C15 H15 120.2 . . ?
N5 C16 C15 122.0(3) . . ?
N5 C16 H16 119.0 . . ?
C15 C16 H16 119.0 . . ?
N3 C17 C18 112.1(2) . . ?
N3 C17 H17A 109.2 . . ?
C18 C17 H17A 109.2 . . ?
N3 C17 H17B 109.2 . . ?
C18 C17 H17B 109.2 . . ?
H17A C17 H17B 107.9 . . ?
N6 C18 C19 121.4(2) . . ?
N6 C18 C17 117.6(2) . . ?
C19 C18 C17 120.9(2) . . ?
C20 C19 C18 119.8(3) . . ?
C20 C19 H19 120.1 . . ?
C18 C19 H19 120.1 . . ?
C19 C20 C21 118.8(2) . . ?
C19 C20 H20 120.6 . . ?
C21 C20 H20 120.6 . . ?
C22 C21 C20 118.7(3) . . ?
C22 C21 H21 120.7 . . ?
C20 C21 H21 120.7 . . ?
N6 C22 C21 123.1(2) . . ?
N6 C22 H22 118.5 . . ?
C21 C22 H22 118.5 . . ?
C11 N1 C8 111.71(18) . . ?
C11 N1 C1 111.19(18) . . ?
C8 N1 C1 113.05(18) . . ?
C11 N1 Zn 106.92(13) . . ?
C8 N1 Zn 107.21(13) . . ?
C1 N1 Zn 106.34(13) . . ?
C2 N2 C3 112.93(19) . . ?
C2 N2 Zn 108.30(14) . . ?
C3 N2 Zn 112.47(15) . . ?
C2 N2 H2 107.6 . . ?
C3 N2 H2 107.6 . . ?
Zn N2 H2 107.6 . . ?
C17 N3 C4 111.85(19) . . ?
C17 N3 C5 110.81(19) . . ?
C4 N3 C5 112.60(19) . . ?
C17 N3 Zn 108.40(14) . . ?
C4 N3 Zn 107.98(14) . . ?
C5 N3 Zn 104.83(14) . . ?
C7 N4 C6 112.08(18) . . ?
C7 N4 Zn 113.08(13) . . ?
C6 N4 Zn 106.96(13) . . ?
C7 N4 H4 108.2 . . ?
C6 N4 H4 108.2 . . ?
Zn N4 H4 108.2 . . ?
C12 N5 C16 118.6(2) . . ?
C12 N5 Zn 117.44(15) . . ?
C16 N5 Zn 123.98(17) . . ?
C18 N6 C22 118.1(2) . . ?
C18 N6 Zn 116.46(16) . . ?
C22 N6 Zn 124.91(16) . . ?
N4 Zn N5 126.32(7) . . ?
N4 Zn N2 125.88(7) . . ?
N5 Zn N2 93.49(7) . . ?
N4 Zn N6 94.53(7) . . ?
N5 Zn N6 87.35(7) . . ?
N2 Zn N6 125.72(7) . . ?
N4 Zn N3 80.77(7) . . ?
N5 Zn N3 149.01(7) . . ?
N2 Zn N3 78.06(7) . . ?
N6 Zn N3 74.41(7) . . ?
N4 Zn N1 78.58(7) . . ?
N5 Zn N1 74.53(7) . . ?
N2 Zn N1 79.37(7) . . ?
N6 Zn N1 150.45(7) . . ?
N3 Zn N1 131.32(7) . . ?
O2 Cl1 O4 108.32(13) . . ?
O2 Cl1 O1 110.21(13) . . ?
O4 Cl1 O1 109.37(13) . . ?
O2 Cl1 O3 110.17(13) . . ?
O4 Cl1 O3 109.02(14) . . ?
O1 Cl1 O3 109.72(12) . . ?
O8A Cl2A O5A 111.6(8) . . ?
O8A Cl2A O6A 110.4(8) . . ?
O5A Cl2A O6A 109.3(7) . . ?
O8A Cl2A O7A 110.0(7) . . ?
O5A Cl2A O7A 108.5(7) . . ?
O6A Cl2A O7A 106.8(6) . . ?
O7B Cl2B O5B 112.3(6) . . ?
O7B Cl2B O6B 110.4(5) . . ?
O5B Cl2B O6B 111.0(7) . . ?
O7B Cl2B O8B 108.0(6) . . ?
O5B Cl2B O8B 108.0(7) . . ?
O6B Cl2B O8B 106.9(7) . . ?
N7 C23 C24 178.6(3) . . ?
C23 C24 H24A 109.5 . . ?
C23 C24 H24B 109.5 . . ?
H24A C24 H24B 109.5 . . ?
C23 C24 H24C 109.5 . . ?
H24A C24 H24C 109.5 . . ?
H24B C24 H24C 109.5 . . ?

loop_
_geom_bond_atom_site_label_1
_geom_bond_atom_site_label_2
_geom_bond_distance
_geom_bond_site_symmetry_2
_geom_bond_publ_flag
C1 N1 1.478(3) . ?
C1 C2 1.512(4) . ?
C1 H1A 0.9900 . ?
C1 H1B 0.9900 . ?
C2 N2 1.473(3) . ?
C2 H2A 0.9900 . ?
C2 H2B 0.9900 . ?
C3 N2 1.482(3) . ?
C3 C4 1.523(3) . ?
C3 H3A 0.9900 . ?
C3 H3B 0.9900 . ?
C4 N3 1.470(3) . ?
C4 H4A 0.9900 . ?
C4 H4B 0.9900 . ?
C5 N3 1.481(3) . ?
C5 C6 1.508(3) . ?
C5 H5A 0.9900 . ?
C5 H5B 0.9900 . ?
C6 N4 1.480(3) . ?
C6 H6A 0.9900 . ?
C6 H6B 0.9900 . ?
C7 N4 1.477(3) . ?
C7 C8 1.520(3) . ?
C7 H7A 0.9900 . ?
C7 H7B 0.9900 . ?
C8 N1 1.474(3) . ?
C8 H8A 0.9900 . ?
C8 H8B 0.9900 . ?
C11 N1 1.468(3) . ?
C11 C12 1.504(3) . ?
C11 H11A 0.9900 . ?
C11 H11B 0.9900 . ?
C12 N5 1.339(3) . ?
C12 C13 1.393(3) . ?
C13 C14 1.375(4) . ?
C13 H13 0.9500 . ?
C14 C15 1.372(4) . ?
C14 H14 0.9500 . ?
C15 C16 1.376(4) . ?
C15 H15 0.9500 . ?
C16 N5 1.351(3) . ?
C16 H16 0.9500 . ?
C17 N3 1.466(3) . ?
C17 C18 1.503(4) . ?
C17 H17A 0.9900 . ?
C17 H17B 0.9900 . ?
C18 N6 1.341(3) . ?
C18 C19 1.389(4) . ?
C19 C20 1.363(4) . ?
C19 H19 0.9500 . ?
C20 C21 1.390(4) . ?
C20 H20 0.9500 . ?
C21 C22 1.362(4) . ?
C21 H21 0.9500 . ?
C22 N6 1.348(3) . ?
C22 H22 0.9500 . ?
N1 Zn 2.2982(19) . ?
N2 Zn 2.172(2) . ?
N2 H2 0.9300 . ?
N3 Zn 2.2930(19) . ?
N4 Zn 2.1411(18) . ?
N4 H4 0.9300 . ?
N5 Zn 2.1648(19) . ?
N6 Zn 2.186(2) . ?
O1 Cl1 1.4333(19) . ?
O2 Cl1 1.4218(19) . ?
O3 Cl1 1.439(2) . ?
O4 Cl1 1.4307(19) . ?
O5A Cl2A 1.416(8) . ?
O6A Cl2A 1.441(8) . ?
O7A Cl2A 1.443(8) . ?
O8A Cl2A 1.411(9) . ?
O5B Cl2B 1.416(8) . ?
O6B Cl2B 1.418(8) . ?
O7B Cl2B 1.407(7) . ?
O8B Cl2B 1.460(8) . ?
C23 N7 1.133(4) . ?
C23 C24 1.451(4) . ?
C24 H24A 0.9800 . ?
C24 H24B 0.9800 . ?
C24 H24C 0.9800 . ?
